data_7713543
loop_
_publ_author_name
'Roesky, Herbert W.'
'Huo, Shuai-Cong'
'Li, Yao'
'Ji, Peng-Fei'
'Zhang, De-Xiang'
'Yang, Ying'

_publ_section_title
;
 Interaction of Germanium Analogue of Organic Isonitrile with Cu(I) imide
 in Side-on Mode
;
_journal_name_full 'Dalton Transactions'
_journal_paper_doi 10.1039/D3DT02094K
_journal_year 2023
_chemical_formula_sum 'C46 H74 Li2 N6'
_chemical_formula_weight 724.99
_space_group_crystal_system triclinic
_space_group_IT_number 2
_space_group_name_Hall '-P 1'
_space_group_name_H-M_alt 'P -1'
_atom_sites_solution_hydrogens mixed
_audit_creation_method SHELXL-2018/3
_audit_update_record
;
2022-08-12 deposited with the CCDC.	2023-07-20 downloaded from the CCDC.
;
_cell_angle_alpha 104.378(2)
_cell_angle_beta 98.823(2)
_cell_angle_gamma 99.932(2)
_cell_formula_units_Z 1
_cell_length_a 10.2780(4)
_cell_length_b 10.8626(4)
_cell_length_c 11.2179(5)
_cell_measurement_reflns_used 9449
_cell_measurement_temperature 296(2)
_cell_measurement_theta_max 26.46
_cell_measurement_theta_min 2.51
_cell_volume 1169.48(8)
_computing_cell_refinement 'Bruker SMART'
_computing_data_collection 'Bruker SMART'
_computing_data_reduction 'Bruker SAINT'
_computing_molecular_graphics 'Bruker SHELXTL'
_computing_publication_material 'Bruker SHELXTL'
_computing_structure_refinement 'SHELXL-2018/3 (Sheldrick, 2018)'
_computing_structure_solution 'Bruker SHELXTL'
_diffrn_ambient_temperature 296(2)
_diffrn_measured_fraction_theta_full 0.992
_diffrn_measured_fraction_theta_max 0.976
_diffrn_measurement_device_type 'CCD area detector'
_diffrn_measurement_method 'phi and omega scans'
_diffrn_radiation_type MoK\a
_diffrn_radiation_wavelength 0.71073
_diffrn_reflns_av_R_equivalents 0.0285
_diffrn_reflns_av_unetI/netI 0.0258
_diffrn_reflns_Laue_measured_fraction_full 0.992
_diffrn_reflns_Laue_measured_fraction_max 0.976
_diffrn_reflns_limit_h_max 13
_diffrn_reflns_limit_h_min -13
_diffrn_reflns_limit_k_max 14
_diffrn_reflns_limit_k_min -14
_diffrn_reflns_limit_l_max 14
_diffrn_reflns_limit_l_min -14
_diffrn_reflns_number 18908
_diffrn_reflns_point_group_measured_fraction_full 0.992
_diffrn_reflns_point_group_measured_fraction_max 0.976
_diffrn_reflns_theta_full 25.242
_diffrn_reflns_theta_max 27.502
_diffrn_reflns_theta_min 1.915
_exptl_absorpt_coefficient_mu 0.060
_exptl_absorpt_correction_T_max 0.7456
_exptl_absorpt_correction_T_min 0.4832
_exptl_absorpt_correction_type multi-scan
_exptl_absorpt_process_details SADABS
_exptl_crystal_colour colorless
_exptl_crystal_density_diffrn 1.029
_exptl_crystal_description block
_exptl_crystal_F_000 398
_exptl_crystal_size_max 0.70
_exptl_crystal_size_mid 0.545
_exptl_crystal_size_min 0.222
_refine_diff_density_max 0.361
_refine_diff_density_min -0.290
_refine_diff_density_rms 0.042
_refine_ls_extinction_method none
_refine_ls_goodness_of_fit_ref 1.047
_refine_ls_hydrogen_treatment mixed
_refine_ls_matrix_type full
_refine_ls_number_parameters 257
_refine_ls_number_reflns 5248
_refine_ls_number_restraints 0
_refine_ls_restrained_S_all 1.047
_refine_ls_R_factor_all 0.0908
_refine_ls_R_factor_gt 0.0642
_refine_ls_shift/su_max 0.001
_refine_ls_shift/su_mean 0.000
_refine_ls_structure_factor_coef Fsqd
_refine_ls_weighting_details 'w=1/[\s^2^(Fo^2^)+(0.1203P)^2^+0.1787P] where P=(Fo^2^+2Fc^2^)/3'
_refine_ls_weighting_scheme calc
_refine_ls_wR_factor_gt 0.1935
_refine_ls_wR_factor_ref 0.2169
_reflns_Friedel_coverage 0.000
_reflns_number_gt 3537
_reflns_number_total 5248
_reflns_threshold_expression 'I > 2\s(I)'
_cod_data_source_file d3dt02094k2.cif
_cod_data_source_block ArNHLiNHC
_cod_database_code 7713543
_shelx_shelxl_version_number 2018/3
_shelx_space_group_comment
; 
The symmetry employed for this shelxl refinement is uniquely defined 
by the following loop, which should always be used as a source of 
symmetry information in preference to the above space-group names. 
They are only intended as comments. 
;

loop_
_space_group_symop_operation_xyz
'x, y, z'
'-x, -y, -z'

loop_
_atom_site_label
_atom_site_type_symbol
_atom_site_fract_x
_atom_site_fract_y
_atom_site_fract_z
_atom_site_U_iso_or_equiv
_atom_site_adp_type
_atom_site_occupancy
_atom_site_site_symmetry_order
_atom_site_calc_flag
_atom_site_refinement_flags_posn
_atom_site_refinement_flags_adp
_atom_site_refinement_flags_occupancy
_atom_site_disorder_assembly
_atom_site_disorder_group
Li1 Li 1.0375(3) 0.0466(3) 0.4133(3) 0.0507(6) Uani 1 1 d . . . . .
N1 N 1.18889(15) 0.24687(14) 0.28826(14) 0.0563(4) Uani 1 1 d . . . . .
N2 N 0.98744(16) 0.17677(16) 0.18391(14) 0.0618(4) Uani 1 1 d . . . . .
N3 N 0.86838(14) -0.08554(13) 0.40311(13) 0.0456(3) Uani 1 1 d . . . . .
C1 C 0.82042(15) -0.20945(14) 0.32252(14) 0.0422(4) Uani 1 1 d . . . . .
C2 C 0.68887(16) -0.25260(17) 0.24361(15) 0.0513(4) Uani 1 1 d . . . . .
C3 C 0.6477(2) -0.3811(2) 0.16965(18) 0.0687(6) Uani 1 1 d . . . . .
H0BA H 0.561683 -0.408845 0.118963 0.082 Uiso 1 1 calc R U . . .
C4 C 0.7292(3) -0.4685(2) 0.1687(2) 0.0783(7) Uani 1 1 d . . . . .
H4 H 0.698325 -0.554423 0.119350 0.094 Uiso 1 1 calc R U . . .
C5 C 0.8569(2) -0.42744(19) 0.2415(2) 0.0682(5) Uani 1 1 d . . . . .
H5 H 0.912779 -0.486440 0.239968 0.082 Uiso 1 1 calc R U . . .
C6 C 0.90553(17) -0.30033(16) 0.31751(15) 0.0498(4) Uani 1 1 d . . . . .
C7 C 1.04868(18) -0.25668(19) 0.39307(17) 0.0575(5) Uani 1 1 d . . . . .
H7 H 1.046872 -0.190496 0.469812 0.069 Uiso 1 1 calc R U . . .
C8 C 1.1061(3) -0.3628(3) 0.4356(3) 0.1168(11) Uani 1 1 d . . . . .
H8A H 1.046713 -0.402046 0.480593 0.175 Uiso 1 1 calc R U . . .
H8B H 1.193369 -0.325181 0.489472 0.175 Uiso 1 1 calc R U . . .
H8C H 1.114396 -0.427940 0.363339 0.175 Uiso 1 1 calc R U . . .
C9 C 1.1422(2) -0.1892(3) 0.3240(2) 0.0926(8) Uani 1 1 d . . . . .
H9A H 1.162294 -0.253366 0.257714 0.139 Uiso 1 1 calc R U . . .
H9B H 1.224394 -0.140697 0.381926 0.139 Uiso 1 1 calc R U . . .
H9C H 1.098652 -0.130959 0.288954 0.139 Uiso 1 1 calc R U . . .
C10 C 0.59504(18) -0.1593(2) 0.24259(19) 0.0648(5) Uani 1 1 d . . . . .
H10 H 0.650882 -0.074120 0.249378 0.078 Uiso 1 1 calc R U . . .
C11 C 0.4870(3) -0.1954(3) 0.1221(3) 0.1071(10) Uani 1 1 d . . . . .
H11A H 0.528965 -0.209194 0.050532 0.161 Uiso 1 1 calc R U . . .
H11B H 0.440299 -0.125994 0.123179 0.161 Uiso 1 1 calc R U . . .
H11C H 0.423911 -0.273781 0.116921 0.161 Uiso 1 1 calc R U . . .
C12 C 0.5276(2) -0.1422(3) 0.3557(3) 0.0888(7) Uani 1 1 d . . . . .
H12A H 0.473962 -0.224536 0.353859 0.133 Uiso 1 1 calc R U . . .
H12B H 0.470849 -0.081010 0.352862 0.133 Uiso 1 1 calc R U . . .
H12C H 0.595539 -0.110220 0.431724 0.133 Uiso 1 1 calc R U . . .
C13 C 1.07261(18) 0.16331(18) 0.28216(16) 0.0557(4) Uani 1 1 d . . . . .
C14 C 1.1767(2) 0.31265(19) 0.19665(18) 0.0645(5) Uani 1 1 d . . . . .
C15 C 1.0497(2) 0.2680(2) 0.13069(18) 0.0689(5) Uani 1 1 d . . . . .
C16 C 0.9857(3) 0.3029(3) 0.0183(2) 0.1017(9) Uani 1 1 d . . . . .
H16A H 1.047047 0.372434 0.003824 0.153 Uiso 1 1 calc R U . . .
H16B H 0.904260 0.330439 0.032871 0.153 Uiso 1 1 calc R U . . .
H16C H 0.964838 0.228293 -0.054095 0.153 Uiso 1 1 calc R U . . .
C17 C 1.2878(3) 0.4100(3) 0.1768(3) 0.1002(9) Uani 1 1 d . . . . .
H17A H 1.252638 0.446319 0.112299 0.150 Uiso 1 1 calc R U . . .
H17B H 1.357870 0.367573 0.151743 0.150 Uiso 1 1 calc R U . . .
H17C H 1.324072 0.478251 0.253716 0.150 Uiso 1 1 calc R U . . .
C18 C 1.30604(19) 0.2646(2) 0.3881(2) 0.0662(5) Uani 1 1 d . . . . .
H18 H 1.281814 0.199938 0.432802 0.079 Uiso 1 1 calc R U . . .
C19 C 1.3335(2) 0.3967(2) 0.4838(2) 0.0824(7) Uani 1 1 d . . . . .
H19A H 1.356617 0.463823 0.443967 0.124 Uiso 1 1 calc R U . . .
H19B H 1.406930 0.403040 0.550708 0.124 Uiso 1 1 calc R U . . .
H19C H 1.254201 0.407019 0.517237 0.124 Uiso 1 1 calc R U . . .
C20 C 1.4286(3) 0.2348(3) 0.3366(3) 0.1067(9) Uani 1 1 d . . . . .
H20A H 1.403452 0.152563 0.272962 0.160 Uiso 1 1 calc R U . . .
H20B H 1.496921 0.230915 0.403441 0.160 Uiso 1 1 calc R U . . .
H20C H 1.463114 0.302086 0.300753 0.160 Uiso 1 1 calc R U . . .
C21 C 0.8466(2) 0.1005(3) 0.1468(2) 0.0883(8) Uani 1 1 d . . . . .
H21 H 0.848715 0.049368 0.207512 0.106 Uiso 1 1 calc R U . . .
C22 C 0.7513(3) 0.1773(3) 0.1884(4) 0.1066(10) Uani 1 1 d . . . . .
H22A H 0.749398 0.243486 0.145644 0.160 Uiso 1 1 calc R U . . .
H22B H 0.778360 0.217409 0.277463 0.160 Uiso 1 1 calc R U . . .
H22C H 0.662947 0.121762 0.169789 0.160 Uiso 1 1 calc R U . . .
C23 C 0.8139(3) -0.0007(3) 0.0346(4) 0.1388(15) Uani 1 1 d . . . . .
H23A H 0.728354 -0.020752 -0.016322 0.167 Uiso 1 1 calc R U . . .
H23B H 0.877776 -0.047796 0.010988 0.167 Uiso 1 1 calc R U . . .
H1 H 0.803(2) -0.042(2) 0.397(2) 0.073(6) Uiso 1 1 d . . . . .

loop_
_atom_site_aniso_label
_atom_site_aniso_U_11
_atom_site_aniso_U_22
_atom_site_aniso_U_33
_atom_site_aniso_U_23
_atom_site_aniso_U_13
_atom_site_aniso_U_12
Li1 0.0437(14) 0.0513(15) 0.0486(14) 0.0137(12) 0.0018(11) -0.0045(12)
N1 0.0548(9) 0.0532(8) 0.0573(8) 0.0164(7) 0.0124(7) 0.0006(7)
N2 0.0572(9) 0.0687(10) 0.0510(8) 0.0086(7) 0.0060(7) 0.0083(8)
N3 0.0344(7) 0.0408(7) 0.0510(7) 0.0082(6) -0.0038(6) -0.0015(6)
C1 0.0354(8) 0.0429(8) 0.0410(7) 0.0106(6) 0.0011(6) -0.0033(6)
C2 0.0382(8) 0.0541(9) 0.0491(9) 0.0112(7) -0.0046(7) -0.0062(7)
C3 0.0544(11) 0.0641(12) 0.0611(11) 0.0025(9) -0.0097(9) -0.0153(10)
C4 0.0812(15) 0.0506(11) 0.0752(13) -0.0096(9) 0.0008(11) -0.0053(11)
C5 0.0732(13) 0.0516(10) 0.0700(12) 0.0019(9) 0.0120(10) 0.0124(10)
C6 0.0482(9) 0.0486(9) 0.0474(8) 0.0094(7) 0.0064(7) 0.0054(7)
C7 0.0490(10) 0.0647(11) 0.0530(9) 0.0076(8) 0.0016(8) 0.0182(8)
C8 0.113(2) 0.106(2) 0.120(2) 0.0249(18) -0.0251(19) 0.0496(19)
C9 0.0471(11) 0.135(2) 0.0810(15) 0.0151(15) 0.0112(11) 0.0047(13)
C10 0.0383(9) 0.0701(12) 0.0737(12) 0.0211(10) -0.0118(8) -0.0011(8)
C11 0.0702(15) 0.122(2) 0.1041(19) 0.0296(17) -0.0399(14) 0.0084(15)
C12 0.0540(12) 0.1068(19) 0.1080(19) 0.0290(15) 0.0133(12) 0.0289(12)
C13 0.0509(10) 0.0560(10) 0.0519(9) 0.0094(8) 0.0086(8) 0.0001(8)
C14 0.0803(14) 0.0583(11) 0.0561(10) 0.0184(8) 0.0215(10) 0.0086(10)
C15 0.0898(15) 0.0693(12) 0.0482(10) 0.0146(9) 0.0140(10) 0.0224(11)
C16 0.134(2) 0.110(2) 0.0644(14) 0.0330(14) 0.0076(15) 0.0338(18)
C17 0.121(2) 0.0907(17) 0.0946(18) 0.0440(14) 0.0395(17) -0.0034(16)
C18 0.0463(10) 0.0741(12) 0.0741(13) 0.0259(10) 0.0081(9) -0.0005(9)
C19 0.0689(14) 0.0859(15) 0.0729(13) 0.0155(11) 0.0037(11) -0.0141(12)
C20 0.0733(17) 0.137(2) 0.122(2) 0.043(2) 0.0321(16) 0.0346(16)
C21 0.0546(12) 0.1071(18) 0.0762(14) -0.0075(13) 0.0007(10) 0.0065(12)
C22 0.0772(17) 0.0830(17) 0.159(3) 0.0240(17) 0.0293(18) 0.0274(14)
C23 0.0771(18) 0.106(2) 0.173(3) -0.047(2) 0.016(2) -0.0041(16)

loop_
_atom_type_symbol
_atom_type_description
_atom_type_scat_dispersion_real
_atom_type_scat_dispersion_imag
_atom_type_scat_source
C C 0.0033 0.0016 'International Tables Vol C Tables 4.2.6.8 and 6.1.1.4'
H H 0.0000 0.0000 'International Tables Vol C Tables 4.2.6.8 and 6.1.1.4'
Li Li -0.0003 0.0001 'International Tables Vol C Tables 4.2.6.8 and 6.1.1.4'
N N 0.0061 0.0033 'International Tables Vol C Tables 4.2.6.8 and 6.1.1.4'

loop_
_geom_angle_atom_site_label_1
_geom_angle_atom_site_label_2
_geom_angle_atom_site_label_3
_geom_angle
_geom_angle_site_symmetry_1
_geom_angle_site_symmetry_3
_geom_angle_publ_flag
N3 Li1 N3 101.83(12) . 2_756 ?
N3 Li1 C13 127.11(14) . . ?
N3 Li1 C13 128.11(14) 2_756 . ?
N3 Li1 Li1 51.26(10) . 2_756 ?
N3 Li1 Li1 50.57(10) 2_756 2_756 ?
C13 Li1 Li1 165.5(2) . 2_756 ?
C13 N1 C14 112.17(16) . . ?
C13 N1 C18 120.00(15) . . ?
C14 N1 C18 127.73(16) . . ?
C13 N2 C15 111.72(16) . . ?
C13 N2 C21 120.14(19) . . ?
C15 N2 C21 128.1(2) . . ?
C1 N3 Li1 129.03(14) . . ?
C1 N3 Li1 123.99(13) . 2_756 ?
Li1 N3 Li1 78.17(12) . 2_756 ?
C1 N3 H1 107.7(14) . . ?
Li1 N3 H1 104.2(14) . . ?
Li1 N3 H1 110.1(14) 2_756 . ?
N3 C1 C6 118.73(13) . . ?
N3 C1 C2 123.55(14) . . ?
C6 C1 C2 117.72(14) . . ?
C3 C2 C1 119.20(17) . . ?
C3 C2 C10 120.69(15) . . ?
C1 C2 C10 120.11(15) . . ?
C4 C3 C2 122.41(17) . . ?
C4 C3 H0BA 118.8 . . ?
C2 C3 H0BA 118.8 . . ?
C3 C4 C5 118.95(17) . . ?
C3 C4 H4 120.5 . . ?
C5 C4 H4 120.5 . . ?
C4 C5 C6 121.99(19) . . ?
C4 C5 H5 119.0 . . ?
C6 C5 H5 119.0 . . ?
C5 C6 C1 119.66(16) . . ?
C5 C6 C7 120.72(16) . . ?
C1 C6 C7 119.60(14) . . ?
C6 C7 C8 114.95(18) . . ?
C6 C7 C9 111.01(16) . . ?
C8 C7 C9 111.1(2) . . ?
C6 C7 H7 106.4 . . ?
C8 C7 H7 106.4 . . ?
C9 C7 H7 106.4 . . ?
C7 C8 H8A 109.5 . . ?
C7 C8 H8B 109.5 . . ?
H8A C8 H8B 109.5 . . ?
C7 C8 H8C 109.5 . . ?
H8A C8 H8C 109.5 . . ?
H8B C8 H8C 109.5 . . ?
C7 C9 H9A 109.5 . . ?
C7 C9 H9B 109.5 . . ?
H9A C9 H9B 109.5 . . ?
C7 C9 H9C 109.5 . . ?
H9A C9 H9C 109.5 . . ?
H9B C9 H9C 109.5 . . ?
C2 C10 C12 111.93(17) . . ?
C2 C10 C11 114.33(19) . . ?
C12 C10 C11 109.33(19) . . ?
C2 C10 H10 106.9 . . ?
C12 C10 H10 106.9 . . ?
C11 C10 H10 106.9 . . ?
C10 C11 H11A 109.5 . . ?
C10 C11 H11B 109.5 . . ?
H11A C11 H11B 109.5 . . ?
C10 C11 H11C 109.5 . . ?
H11A C11 H11C 109.5 . . ?
H11B C11 H11C 109.5 . . ?
C10 C12 H12A 109.5 . . ?
C10 C12 H12B 109.5 . . ?
H12A C12 H12B 109.5 . . ?
C10 C12 H12C 109.5 . . ?
H12A C12 H12C 109.5 . . ?
H12B C12 H12C 109.5 . . ?
N1 C13 N2 103.43(16) . . ?
N1 C13 Li1 125.84(15) . . ?
N2 C13 Li1 130.63(15) . . ?
C15 C14 N1 106.02(17) . . ?
C15 C14 C17 128.6(2) . . ?
N1 C14 C17 125.3(2) . . ?
C14 C15 N2 106.66(17) . . ?
C14 C15 C16 127.8(2) . . ?
N2 C15 C16 125.5(2) . . ?
C15 C16 H16A 109.5 . . ?
C15 C16 H16B 109.5 . . ?
H16A C16 H16B 109.5 . . ?
C15 C16 H16C 109.5 . . ?
H16A C16 H16C 109.5 . . ?
H16B C16 H16C 109.5 . . ?
C14 C17 H17A 109.5 . . ?
C14 C17 H17B 109.5 . . ?
H17A C17 H17B 109.5 . . ?
C14 C17 H17C 109.5 . . ?
H17A C17 H17C 109.5 . . ?
H17B C17 H17C 109.5 . . ?
N1 C18 C19 111.54(18) . . ?
N1 C18 C20 112.29(19) . . ?
C19 C18 C20 113.5(2) . . ?
N1 C18 H18 106.3 . . ?
C19 C18 H18 106.3 . . ?
C20 C18 H18 106.3 . . ?
C18 C19 H19A 109.5 . . ?
C18 C19 H19B 109.5 . . ?
H19A C19 H19B 109.5 . . ?
C18 C19 H19C 109.5 . . ?
H19A C19 H19C 109.5 . . ?
H19B C19 H19C 109.5 . . ?
C18 C20 H20A 109.5 . . ?
C18 C20 H20B 109.5 . . ?
H20A C20 H20B 109.5 . . ?
C18 C20 H20C 109.5 . . ?
H20A C20 H20C 109.5 . . ?
H20B C20 H20C 109.5 . . ?
C23 C21 C22 122.5(3) . . ?
C23 C21 N2 116.5(2) . . ?
C22 C21 N2 112.6(2) . . ?
C23 C21 H21 99.7 . . ?
C22 C21 H21 99.7 . . ?
N2 C21 H21 99.7 . . ?
C21 C22 H22A 109.5 . . ?
C21 C22 H22B 109.5 . . ?
H22A C22 H22B 109.5 . . ?
C21 C22 H22C 109.5 . . ?
H22A C22 H22C 109.5 . . ?
H22B C22 H22C 109.5 . . ?
C21 C23 H23A 120.0 . . ?
C21 C23 H23B 120.0 . . ?
H23A C23 H23B 120.0 . . ?

loop_
_geom_bond_atom_site_label_1
_geom_bond_atom_site_label_2
_geom_bond_distance
_geom_bond_site_symmetry_2
_geom_bond_publ_flag
Li1 N3 2.022(3) . ?
Li1 N3 2.042(3) 2_756 ?
Li1 C13 2.199(3) . ?
Li1 Li1 2.563(5) 2_756 ?
N1 C13 1.352(2) . ?
N1 C14 1.392(2) . ?
N1 C18 1.463(2) . ?
N2 C13 1.353(2) . ?
N2 C15 1.392(3) . ?
N2 C21 1.479(3) . ?
N3 C1 1.3792(19) . ?
N3 H1 0.89(2) . ?
C1 C6 1.424(2) . ?
C1 C2 1.428(2) . ?
C2 C3 1.389(3) . ?
C2 C10 1.515(3) . ?
C3 C4 1.369(3) . ?
C3 H0BA 0.9300 . ?
C4 C5 1.371(3) . ?
C4 H4 0.9300 . ?
C5 C6 1.389(2) . ?
C5 H5 0.9300 . ?
C6 C7 1.512(2) . ?
C7 C8 1.525(3) . ?
C7 C9 1.526(3) . ?
C7 H7 0.9800 . ?
C8 H8A 0.9600 . ?
C8 H8B 0.9600 . ?
C8 H8C 0.9600 . ?
C9 H9A 0.9600 . ?
C9 H9B 0.9600 . ?
C9 H9C 0.9600 . ?
C10 C12 1.524(3) . ?
C10 C11 1.530(3) . ?
C10 H10 0.9800 . ?
C11 H11A 0.9600 . ?
C11 H11B 0.9600 . ?
C11 H11C 0.9600 . ?
C12 H12A 0.9600 . ?
C12 H12B 0.9600 . ?
C12 H12C 0.9600 . ?
C14 C15 1.340(3) . ?
C14 C17 1.500(3) . ?
C15 C16 1.496(3) . ?
C16 H16A 0.9600 . ?
C16 H16B 0.9600 . ?
C16 H16C 0.9600 . ?
C17 H17A 0.9600 . ?
C17 H17B 0.9600 . ?
C17 H17C 0.9600 . ?
C18 C19 1.514(3) . ?
C18 C20 1.515(3) . ?
C18 H18 0.9800 . ?
C19 H19A 0.9600 . ?
C19 H19B 0.9600 . ?
C19 H19C 0.9600 . ?
C20 H20A 0.9600 . ?
C20 H20B 0.9600 . ?
C20 H20C 0.9600 . ?
C21 C23 1.400(4) . ?
C21 C22 1.450(4) . ?
C21 H21 0.9800 . ?
C22 H22A 0.9600 . ?
C22 H22B 0.9600 . ?
C22 H22C 0.9600 . ?
C23 H23A 0.9300 . ?
C23 H23B 0.9300 . ?

loop_
_geom_torsion_atom_site_label_1
_geom_torsion_atom_site_label_2
_geom_torsion_atom_site_label_3
_geom_torsion_atom_site_label_4
_geom_torsion
_geom_torsion_site_symmetry_1
_geom_torsion_site_symmetry_2
_geom_torsion_site_symmetry_3
_geom_torsion_site_symmetry_4
_geom_torsion_publ_flag
Li1 N3 C1 C6 56.0(2) . . . . ?
Li1 N3 C1 C6 -47.2(2) 2_756 . . . ?
Li1 N3 C1 C2 -124.35(18) . . . . ?
Li1 N3 C1 C2 132.45(17) 2_756 . . . ?
N3 C1 C2 C3 -177.20(16) . . . . ?
C6 C1 C2 C3 2.4(2) . . . . ?
N3 C1 C2 C10 1.8(2) . . . . ?
C6 C1 C2 C10 -178.55(16) . . . . ?
C1 C2 C3 C4 -0.5(3) . . . . ?
C10 C2 C3 C4 -179.5(2) . . . . ?
C2 C3 C4 C5 -1.2(3) . . . . ?
C3 C4 C5 C6 0.9(3) . . . . ?
C4 C5 C6 C1 1.1(3) . . . . ?
C4 C5 C6 C7 -177.72(19) . . . . ?
N3 C1 C6 C5 176.94(16) . . . . ?
C2 C1 C6 C5 -2.7(2) . . . . ?
N3 C1 C6 C7 -4.2(2) . . . . ?
C2 C1 C6 C7 176.13(15) . . . . ?
C5 C6 C7 C8 -30.6(3) . . . . ?
C1 C6 C7 C8 150.6(2) . . . . ?
C5 C6 C7 C9 96.6(2) . . . . ?
C1 C6 C7 C9 -82.2(2) . . . . ?
C3 C2 C10 C12 100.1(2) . . . . ?
C1 C2 C10 C12 -78.9(2) . . . . ?
C3 C2 C10 C11 -24.9(3) . . . . ?
C1 C2 C10 C11 156.10(19) . . . . ?
C14 N1 C13 N2 0.7(2) . . . . ?
C18 N1 C13 N2 177.36(16) . . . . ?
C14 N1 C13 Li1 -176.01(16) . . . . ?
C18 N1 C13 Li1 0.7(3) . . . . ?
C15 N2 C13 N1 -0.5(2) . . . . ?
C21 N2 C13 N1 -179.59(16) . . . . ?
C15 N2 C13 Li1 175.98(17) . . . . ?
C21 N2 C13 Li1 -3.1(3) . . . . ?
C13 N1 C14 C15 -0.6(2) . . . . ?
C18 N1 C14 C15 -177.00(18) . . . . ?
C13 N1 C14 C17 -178.8(2) . . . . ?
C18 N1 C14 C17 4.8(3) . . . . ?
N1 C14 C15 N2 0.3(2) . . . . ?
C17 C14 C15 N2 178.4(2) . . . . ?
N1 C14 C15 C16 -177.4(2) . . . . ?
C17 C14 C15 C16 0.7(4) . . . . ?
C13 N2 C15 C14 0.1(2) . . . . ?
C21 N2 C15 C14 179.14(18) . . . . ?
C13 N2 C15 C16 177.9(2) . . . . ?
C21 N2 C15 C16 -3.1(3) . . . . ?
C13 N1 C18 C19 -108.8(2) . . . . ?
C14 N1 C18 C19 67.3(2) . . . . ?
C13 N1 C18 C20 122.5(2) . . . . ?
C14 N1 C18 C20 -61.4(3) . . . . ?
C13 N2 C21 C23 -108.2(3) . . . . ?
C15 N2 C21 C23 72.9(4) . . . . ?
C13 N2 C21 C22 102.7(3) . . . . ?
C15 N2 C21 C22 -76.2(3) . . . . ?
